data_2234905
loop_
_publ_author_name
'Ngah, Nurziana'
'Kadir, Maisara'
'Yamin, Bohari M.'
'Yusof, M. Sukeri M.'

_publ_section_title
;
 1-(4-Chlorobutanoyl)-3-(2-nitrophenyl)thiourea
;
_journal_coeditor_code BQ2354
_journal_issue 6
_journal_name_full 'Acta Crystallographica Section E'
_journal_page_first o1801
_journal_paper_doi 10.1107/S160053681202168X
_journal_volume 68
_journal_year 2012
_chemical_formula_iupac 'C11 H12 Cl N3 O3 S'
_chemical_formula_moiety 'C11 H12 Cl N3 O3 S'
_chemical_formula_sum 'C11 H12 Cl N3 O3 S'
_chemical_formula_weight 301.75
_chemical_name_systematic
;
1-(4-Chlorobutanoyl)-3-(2-nitrophenyl)thiourea
;
_space_group_IT_number 14
_symmetry_cell_setting monoclinic
_symmetry_space_group_name_Hall '-P 2ybc'
_symmetry_space_group_name_H-M 'P 1 21/c 1'
_atom_sites_solution_hydrogens geom
_atom_sites_solution_primary direct
_atom_sites_solution_secondary difmap
_audit_creation_method SHELXL-97
_cell_angle_alpha 90.00
_cell_angle_beta 110.765(5)
_cell_angle_gamma 90.00
_cell_formula_units_Z 8
_cell_length_a 14.593(4)
_cell_length_b 11.288(3)
_cell_length_c 17.828(5)
_cell_measurement_temperature 298(2)
_cell_measurement_theta_max 25.5
_cell_measurement_theta_min 2.1
_cell_volume 2746.0(13)
_computing_cell_refinement 'SAINT (Bruker, 2000)'
_computing_data_collection 'SMART (Bruker, 2000)'
_computing_data_reduction 'SAINT (Bruker, 2000)'
_computing_molecular_graphics 'SHELXTL (Sheldrick, 2008)'
_computing_publication_material 'SHELXTL (Sheldrick, 2008), PARST (Nardelli, 1995) and PLATON (Spek, 2009)'
_computing_structure_refinement 'SHELXL97 (Sheldrick, 2008)'
_computing_structure_solution 'SHELXS97 (Sheldrick, 2008)'
_diffrn_ambient_temperature 298(2)
_diffrn_detector_area_resol_mean 83.66
_diffrn_measured_fraction_theta_full 1.00
_diffrn_measured_fraction_theta_max 1.00
_diffrn_measurement_device_type
;
Bruker SMART APEX CCD area-detector
;
_diffrn_measurement_method '\w scan'
_diffrn_radiation_monochromator graphite
_diffrn_radiation_source 'fine-focus sealed tube'
_diffrn_radiation_type MoK\a
_diffrn_radiation_wavelength 0.71073
_diffrn_reflns_av_R_equivalents 0.0279
_diffrn_reflns_av_sigmaI/netI 0.0314
_diffrn_reflns_limit_h_max 17
_diffrn_reflns_limit_h_min -17
_diffrn_reflns_limit_k_max 13
_diffrn_reflns_limit_k_min -13
_diffrn_reflns_limit_l_max 15
_diffrn_reflns_limit_l_min -21
_diffrn_reflns_number 15815
_diffrn_reflns_theta_full 25.5
_diffrn_reflns_theta_max 25.5
_diffrn_reflns_theta_min 2.1
_exptl_absorpt_coefficient_mu 0.437
_exptl_absorpt_correction_T_max 0.8656
_exptl_absorpt_correction_T_min 0.8585
_exptl_absorpt_correction_type multi-scan
_exptl_absorpt_process_details '(SADABS; Bruker, 2000)'
_exptl_crystal_colour 'light yellow'
_exptl_crystal_density_diffrn 1.460
_exptl_crystal_density_method 'not measured'
_exptl_crystal_description block
_exptl_crystal_F_000 1248
_exptl_crystal_size_max 0.36
_exptl_crystal_size_mid 0.35
_exptl_crystal_size_min 0.34
_refine_diff_density_max 0.73
_refine_diff_density_min -0.44
_refine_ls_extinction_method none
_refine_ls_goodness_of_fit_ref 1.032
_refine_ls_hydrogen_treatment constr
_refine_ls_matrix_type full
_refine_ls_number_parameters 343
_refine_ls_number_reflns 5117
_refine_ls_number_restraints 18
_refine_ls_restrained_S_all 1.030
_refine_ls_R_factor_all 0.0608
_refine_ls_R_factor_gt 0.0457
_refine_ls_shift/su_max 0.000
_refine_ls_shift/su_mean 0.000
_refine_ls_structure_factor_coef Fsqd
_refine_ls_weighting_details 'calc w=1/[\s^2^(Fo^2^)+(0.0667P)^2^+1.5901P] where P=(Fo^2^+2Fc^2^)/3'
_refine_ls_weighting_scheme calc
_refine_ls_wR_factor_gt 0.1210
_refine_ls_wR_factor_ref 0.1328
_reflns_number_gt 3968
_reflns_number_total 5117
_reflns_threshold_expression I>2/s(I)
_cod_data_source_file bq2354.cif
_cod_data_source_block I
_cod_original_cell_volume 2745.8(12)
_cod_original_sg_symbol_H-M 'P 21/c'
_cod_database_code 2234905
_cod_database_fobs_code 2234905

loop_
_symmetry_equiv_pos_as_xyz
'x, y, z'
'-x, y+1/2, -z+1/2'
'-x, -y, -z'
'x, -y-1/2, z-1/2'

loop_
_atom_site_type_symbol
_atom_site_label
_atom_site_fract_x
_atom_site_fract_y
_atom_site_fract_z
_atom_site_U_iso_or_equiv
_atom_site_adp_type
_atom_site_calc_flag
_atom_site_refinement_flags
_atom_site_occupancy
_atom_site_symmetry_multiplicity
Cl Cl1 1.24412(6) 0.79386(9) 0.71487(5) 0.0756(3) Uani d . 1 1
Cl Cl2 0.47919(7) 0.83444(9) 0.03285(6) 0.0889(3) Uani d . 1 1
S S1 0.76404(5) 0.50753(6) 0.47256(4) 0.0493(2) Uani d . 1 1
S S2 1.03228(4) 1.01443(6) 0.16703(4) 0.04415(18) Uani d . 1 1
O O1 0.94192(14) 0.81777(18) 0.43547(12) 0.0606(6) Uani d . 1 1
O O2 0.5292(2) 0.8151(3) 0.3985(2) 0.1216(12) Uani d U 1 1
O O3 0.6705(3) 0.8670(3) 0.4071(2) 0.1155(11) Uani d U 1 1
O O4 0.80541(12) 0.89874(19) 0.27305(11) 0.0522(5) Uani d . 1 1
O O5 1.1880(2) 1.2063(2) 0.3510(3) 0.1318(15) Uani d U 1 1
O O6 1.04315(17) 1.16326(19) 0.34087(16) 0.0728(6) Uani d U 1 1
N N1 0.91463(14) 0.65268(19) 0.49776(12) 0.0413(5) Uani d . 1 1
H H1A 0.9404 0.6088 0.5394 0.050 Uiso calc R 1 1
N N2 0.78153(14) 0.6862(2) 0.38280(13) 0.0455(5) Uani d . 1 1
H H2A 0.8131 0.7465 0.3750 0.055 Uiso calc R 1 1
N N3 0.6020(2) 0.8010(3) 0.38258(19) 0.0722(8) Uani d U 1 1
N N4 0.85978(13) 0.97251(17) 0.17751(12) 0.0364(4) Uani d . 1 1
H H4A 0.8398 1.0006 0.1296 0.044 Uiso calc R 1 1
N N5 0.99262(13) 0.93177(18) 0.29187(12) 0.0386(5) Uani d . 1 1
H H5A 0.9500 0.9139 0.3132 0.046 Uiso calc R 1 1
N N6 1.12681(18) 1.1360(2) 0.35275(16) 0.0560(6) Uani d U 1 1
C C1 1.2274(2) 0.8592(3) 0.61931(19) 0.0652(9) Uani d . 1 1
H H1B 1.2546 0.9385 0.6274 0.078 Uiso calc R 1 1
H H1C 1.2628 0.8130 0.5926 0.078 Uiso calc R 1 1
C C2 1.12111(19) 0.8653(3) 0.56658(17) 0.0510(7) Uani d . 1 1
H H2B 1.1155 0.9037 0.5165 0.061 Uiso calc R 1 1
H H2C 1.0861 0.9132 0.5927 0.061 Uiso calc R 1 1
C C3 1.07414(17) 0.7445(2) 0.54881(16) 0.0448(6) Uani d . 1 1
H H3A 1.1143 0.6938 0.5290 0.054 Uiso calc R 1 1
H H3B 1.0731 0.7103 0.5984 0.054 Uiso calc R 1 1
C C4 0.97212(17) 0.7454(2) 0.48887(15) 0.0413(6) Uani d . 1 1
C C5 0.82146(17) 0.6218(2) 0.44845(14) 0.0382(5) Uani d . 1 1
C C6 0.68819(17) 0.6588(2) 0.32493(15) 0.0426(6) Uani d . 1 1
C C7 0.60209(19) 0.7115(3) 0.32442(17) 0.0494(7) Uani d . 1 1
C C8 0.5123(2) 0.6819(3) 0.2662(2) 0.0657(9) Uani d . 1 1
H H8A 0.4548 0.7167 0.2667 0.079 Uiso calc R 1 1
C C9 0.5099(2) 0.6008(4) 0.2084(2) 0.0735(10) Uani d . 1 1
H H9A 0.4504 0.5816 0.1688 0.088 Uiso calc R 1 1
C C10 0.5934(2) 0.5483(3) 0.2086(2) 0.0709(9) Uani d . 1 1
H H10A 0.5907 0.4929 0.1693 0.085 Uiso calc R 1 1
C C11 0.6824(2) 0.5763(3) 0.26647(17) 0.0572(7) Uani d . 1 1
H H11A 0.7391 0.5391 0.2660 0.069 Uiso calc R 1 1
C C12 0.5051(2) 0.9274(3) 0.11797(19) 0.0635(8) Uani d . 1 1
H H12A 0.4964 1.0095 0.1007 0.076 Uiso calc R 1 1
H H12B 0.4592 0.9105 0.1448 0.076 Uiso calc R 1 1
C C13 0.60803(18) 0.9100(3) 0.17614(16) 0.0526(7) Uani d . 1 1
H H13A 0.6158 0.9539 0.2248 0.063 Uiso calc R 1 1
H H13B 0.6175 0.8267 0.1902 0.063 Uiso calc R 1 1
C C14 0.68560(17) 0.9485(2) 0.14479(15) 0.0441(6) Uani d . 1 1
H H14A 0.6744 1.0307 0.1282 0.053 Uiso calc R 1 1
H H14B 0.6804 0.9016 0.0979 0.053 Uiso calc R 1 1
C C15 0.78730(17) 0.9361(2) 0.20533(15) 0.0387(5) Uani d . 1 1
C C16 0.96013(16) 0.9697(2) 0.21656(14) 0.0349(5) Uani d . 1 1
C C17 1.09327(16) 0.9188(2) 0.33935(14) 0.0358(5) Uani d . 1 1
C C18 1.15787(17) 1.0128(2) 0.36830(15) 0.0384(5) Uani d . 1 1
C C19 1.25516(19) 0.9937(3) 0.41403(17) 0.0500(7) Uani d . 1 1
H H19A 1.2975 1.0576 0.4321 0.060 Uiso calc R 1 1
C C20 1.2893(2) 0.8798(3) 0.43287(18) 0.0557(7) Uani d . 1 1
H H20A 1.3547 0.8664 0.4638 0.067 Uiso calc R 1 1
C C21 1.2264(2) 0.7864(3) 0.40572(18) 0.0564(7) Uani d . 1 1
H H21A 1.2492 0.7095 0.4189 0.068 Uiso calc R 1 1
C C22 1.12941(19) 0.8053(2) 0.35899(16) 0.0464(6) Uani d . 1 1
H H22A 1.0879 0.7408 0.3405 0.056 Uiso calc R 1 1

loop_
_atom_site_aniso_label
_atom_site_aniso_U_11
_atom_site_aniso_U_22
_atom_site_aniso_U_33
_atom_site_aniso_U_12
_atom_site_aniso_U_13
_atom_site_aniso_U_23
Cl1 0.0570(5) 0.0986(7) 0.0547(5) -0.0123(4) -0.0006(4) -0.0010(4)
Cl2 0.0714(6) 0.0930(7) 0.0774(6) -0.0241(5) -0.0043(5) -0.0185(5)
S1 0.0428(4) 0.0587(4) 0.0406(4) -0.0163(3) 0.0077(3) 0.0052(3)
S2 0.0353(3) 0.0575(4) 0.0400(3) -0.0052(3) 0.0138(3) 0.0014(3)
O1 0.0468(11) 0.0608(12) 0.0579(12) -0.0145(9) -0.0014(9) 0.0186(10)
O2 0.111(2) 0.158(3) 0.120(3) 0.053(2) 0.072(2) 0.018(2)
O3 0.124(3) 0.106(2) 0.126(3) -0.019(2) 0.056(2) -0.044(2)
O4 0.0342(9) 0.0766(14) 0.0419(10) -0.0042(9) 0.0085(8) 0.0142(9)
O5 0.0838(19) 0.0484(14) 0.253(5) -0.0123(14) 0.047(2) 0.031(2)
O6 0.0634(14) 0.0513(12) 0.1023(18) 0.0153(10) 0.0277(13) -0.0092(12)
N1 0.0333(10) 0.0483(12) 0.0363(11) -0.0070(9) 0.0048(8) 0.0053(9)
N2 0.0338(11) 0.0521(13) 0.0433(12) -0.0100(9) 0.0046(9) 0.0086(10)
N3 0.0732(19) 0.0735(19) 0.079(2) 0.0116(15) 0.0388(17) 0.0104(15)
N4 0.0310(10) 0.0401(11) 0.0347(10) 0.0000(8) 0.0074(8) 0.0044(8)
N5 0.0280(10) 0.0481(12) 0.0373(11) -0.0027(8) 0.0088(8) 0.0055(9)
N6 0.0536(15) 0.0385(12) 0.0713(16) -0.0029(11) 0.0163(12) -0.0024(11)
C1 0.0432(16) 0.090(2) 0.0577(18) -0.0242(15) 0.0115(14) -0.0058(16)
C2 0.0436(15) 0.0568(17) 0.0479(15) -0.0148(12) 0.0104(12) -0.0011(13)
C3 0.0315(12) 0.0504(15) 0.0471(14) -0.0041(11) 0.0074(11) -0.0006(12)
C4 0.0355(13) 0.0455(14) 0.0397(13) -0.0043(11) 0.0094(11) -0.0023(11)
C5 0.0321(12) 0.0464(14) 0.0340(12) -0.0016(10) 0.0091(10) -0.0034(10)
C6 0.0308(12) 0.0524(15) 0.0394(13) -0.0067(11) 0.0061(10) 0.0086(11)
C7 0.0424(14) 0.0545(16) 0.0523(16) 0.0018(12) 0.0181(12) 0.0155(13)
C8 0.0303(14) 0.088(2) 0.074(2) 0.0007(14) 0.0128(14) 0.0335(19)
C9 0.0416(17) 0.101(3) 0.060(2) -0.0244(17) -0.0032(14) 0.0148(19)
C10 0.058(2) 0.090(2) 0.0549(18) -0.0229(18) 0.0081(15) -0.0102(17)
C11 0.0424(15) 0.071(2) 0.0540(17) -0.0072(14) 0.0116(13) -0.0057(15)
C12 0.0357(14) 0.091(2) 0.0580(18) -0.0044(15) 0.0101(13) 0.0002(17)
C13 0.0335(13) 0.076(2) 0.0444(15) -0.0032(13) 0.0094(11) 0.0044(13)
C14 0.0332(12) 0.0538(15) 0.0413(14) -0.0008(11) 0.0084(10) 0.0074(12)
C15 0.0327(12) 0.0411(13) 0.0395(13) -0.0021(10) 0.0092(10) 0.0021(11)
C16 0.0322(12) 0.0326(12) 0.0372(13) 0.0004(9) 0.0089(10) -0.0031(9)
C17 0.0315(12) 0.0413(13) 0.0336(12) -0.0008(10) 0.0105(9) 0.0022(10)
C18 0.0364(12) 0.0370(13) 0.0403(13) -0.0001(10) 0.0116(10) 0.0018(10)
C19 0.0373(13) 0.0549(17) 0.0518(16) -0.0089(12) 0.0082(12) -0.0027(13)
C20 0.0358(14) 0.0668(19) 0.0558(17) 0.0091(13) 0.0056(12) 0.0111(14)
C21 0.0533(17) 0.0462(16) 0.0656(18) 0.0154(13) 0.0159(14) 0.0118(14)
C22 0.0442(14) 0.0384(14) 0.0521(15) -0.0009(11) 0.0115(12) 0.0001(11)

loop_
_atom_type_symbol
_atom_type_description
_atom_type_scat_dispersion_real
_atom_type_scat_dispersion_imag
_atom_type_scat_source
C C 0.0033 0.0016 'International Tables Vol C Tables 4.2.6.8 and 6.1.1.4'
H H 0.0000 0.0000 'International Tables Vol C Tables 4.2.6.8 and 6.1.1.4'
N N 0.0061 0.0033 'International Tables Vol C Tables 4.2.6.8 and 6.1.1.4'
O O 0.0106 0.0060 'International Tables Vol C Tables 4.2.6.8 and 6.1.1.4'
S S 0.1246 0.1234 'International Tables Vol C Tables 4.2.6.8 and 6.1.1.4'
Cl Cl 0.1484 0.1585 'International Tables Vol C Tables 4.2.6.8 and 6.1.1.4'

loop_
_geom_angle_atom_site_label_1
_geom_angle_atom_site_label_2
_geom_angle_atom_site_label_3
_geom_angle
C5 N1 C4 128.3(2)
C5 N1 H1A 115.9
C4 N1 H1A 115.9
C5 N2 C6 122.0(2)
C5 N2 H2A 119.0
C6 N2 H2A 119.0
O3 N3 O2 121.6(4)
O3 N3 C7 118.9(3)
O2 N3 C7 119.1(3)
C15 N4 C16 128.5(2)
C15 N4 H4A 115.7
C16 N4 H4A 115.7
C16 N5 C17 124.1(2)
C16 N5 H5A 118.0
C17 N5 H5A 118.0
O6 N6 O5 122.9(3)
O6 N6 C18 120.3(2)
O5 N6 C18 116.8(3)
C2 C1 Cl1 112.1(2)
C2 C1 H1B 109.2
Cl1 C1 H1B 109.2
C2 C1 H1C 109.2
Cl1 C1 H1C 109.2
H1B C1 H1C 107.9
C1 C2 C3 112.4(2)
C1 C2 H2B 109.1
C3 C2 H2B 109.1
C1 C2 H2C 109.1
C3 C2 H2C 109.1
H2B C2 H2C 107.9
C4 C3 C2 114.1(2)
C4 C3 H3A 108.7
C2 C3 H3A 108.7
C4 C3 H3B 108.7
C2 C3 H3B 108.7
H3A C3 H3B 107.6
O1 C4 N1 122.2(2)
O1 C4 C3 124.0(2)
N1 C4 C3 113.8(2)
N2 C5 N1 116.8(2)
N2 C5 S1 123.08(18)
N1 C5 S1 120.11(18)
C11 C6 C7 118.2(2)
C11 C6 N2 118.8(2)
C7 C6 N2 123.0(3)
C6 C7 C8 120.8(3)
C6 C7 N3 121.7(3)
C8 C7 N3 117.5(3)
C9 C8 C7 119.2(3)
C9 C8 H8A 120.4
C7 C8 H8A 120.4
C10 C9 C8 120.5(3)
C10 C9 H9A 119.7
C8 C9 H9A 119.7
C9 C10 C11 120.6(3)
C9 C10 H10A 119.7
C11 C10 H10A 119.7
C6 C11 C10 120.7(3)
C6 C11 H11A 119.7
C10 C11 H11A 119.7
C13 C12 Cl2 111.7(2)
C13 C12 H12A 109.3
Cl2 C12 H12A 109.3
C13 C12 H12B 109.3
Cl2 C12 H12B 109.3
H12A C12 H12B 107.9
C14 C13 C12 114.1(2)
C14 C13 H13A 108.7
C12 C13 H13A 108.7
C14 C13 H13B 108.7
C12 C13 H13B 108.7
H13A C13 H13B 107.6
C13 C14 C15 113.0(2)
C13 C14 H14A 109.0
C15 C14 H14A 109.0
C13 C14 H14B 109.0
C15 C14 H14B 109.0
H14A C14 H14B 107.8
O4 C15 N4 122.4(2)
O4 C15 C14 123.9(2)
N4 C15 C14 113.7(2)
N5 C16 N4 116.9(2)
N5 C16 S2 124.43(18)
N4 C16 S2 118.69(17)
C22 C17 C18 117.7(2)
C22 C17 N5 117.9(2)
C18 C17 N5 124.4(2)
C19 C18 C17 121.3(2)
C19 C18 N6 116.5(2)
C17 C18 N6 122.2(2)
C20 C19 C18 119.8(2)
C20 C19 H19A 120.1
C18 C19 H19A 120.1
C21 C20 C19 119.6(2)
C21 C20 H20A 120.2
C19 C20 H20A 120.2
C20 C21 C22 120.7(3)
C20 C21 H21A 119.7
C22 C21 H21A 119.7
C21 C22 C17 120.9(2)
C21 C22 H22A 119.6
C17 C22 H22A 119.6

loop_
_geom_bond_atom_site_label_1
_geom_bond_atom_site_label_2
_geom_bond_distance
Cl1 C1 1.792(3)
Cl2 C12 1.772(3)
S1 C5 1.675(3)
S2 C16 1.674(2)
O1 C4 1.213(3)
O2 N3 1.205(4)
O3 N3 1.198(4)
O4 C15 1.216(3)
O5 N6 1.203(3)
O6 N6 1.203(3)
N1 C5 1.377(3)
N1 C4 1.385(3)
N1 H1A 0.8600
N2 C5 1.324(3)
N2 C6 1.421(3)
N2 H2A 0.8600
N3 C7 1.447(4)
N4 C15 1.380(3)
N4 C16 1.381(3)
N4 H4A 0.8600
N5 C16 1.326(3)
N5 C17 1.419(3)
N5 H5A 0.8600
N6 C18 1.458(3)
C1 C2 1.503(4)
C1 H1B 0.9700
C1 H1C 0.9700
C2 C3 1.508(4)
C2 H2B 0.9700
C2 H2C 0.9700
C3 C4 1.493(3)
C3 H3A 0.9700
C3 H3B 0.9700
C6 C11 1.378(4)
C6 C7 1.387(4)
C7 C8 1.393(4)
C8 C9 1.369(5)
C8 H8A 0.9300
C9 C10 1.354(5)
C9 H9A 0.9300
C10 C11 1.379(4)
C10 H10A 0.9300
C11 H11A 0.9300
C12 C13 1.505(4)
C12 H12A 0.9700
C12 H12B 0.9700
C13 C14 1.494(4)
C13 H13A 0.9700
C13 H13B 0.9700
C14 C15 1.500(3)
C14 H14A 0.9700
C14 H14B 0.9700
C17 C22 1.382(3)
C17 C18 1.391(3)
C18 C19 1.381(4)
C19 C20 1.376(4)
C19 H19A 0.9300
C20 C21 1.369(4)
C20 H20A 0.9300
C21 C22 1.380(4)
C21 H21A 0.9300
C22 H22A 0.9300

loop_
_geom_hbond_atom_site_label_D
_geom_hbond_atom_site_label_H
_geom_hbond_atom_site_label_A
_geom_hbond_site_symmetry_A
_geom_hbond_distance_DH
_geom_hbond_distance_HA
_geom_hbond_distance_DA
_geom_hbond_angle_DHA
_geom_hbond_publ_flag
N2 H2A O1 1_555 0.86 1.98 2.647(3) 134 yes
N5 H5A O4 1_555 0.86 1.98 2.658(3) 135 yes
N2 H2A O4 1_555 0.86 2.47 3.192(3) 141 yes
N5 H5A O1 1_555 0.86 2.47 3.178(3) 139 yes
N1 H1A S2 4_576 0.86 2.60 3.455(2) 175 yes
N4 H4A S1 4_575 0.86 2.62 3.425(2) 156 yes

loop_
_geom_torsion_atom_site_label_1
_geom_torsion_atom_site_label_2
_geom_torsion_atom_site_label_3
_geom_torsion_atom_site_label_4
_geom_torsion
Cl1 C1 C2 C3 -60.9(3)
C1 C2 C3 C4 -173.1(2)
C5 N1 C4 O1 4.6(4)
C5 N1 C4 C3 -173.4(2)
C2 C3 C4 O1 29.3(4)
C2 C3 C4 N1 -152.8(2)
C6 N2 C5 N1 176.2(2)
C6 N2 C5 S1 -3.7(4)
C4 N1 C5 N2 1.9(4)
C4 N1 C5 S1 -178.2(2)
C5 N2 C6 C11 -84.7(3)
C5 N2 C6 C7 95.3(3)
C11 C6 C7 C8 -0.1(4)
N2 C6 C7 C8 179.8(2)
C11 C6 C7 N3 -178.6(3)
N2 C6 C7 N3 1.4(4)
O3 N3 C7 C6 32.9(5)
O2 N3 C7 C6 -154.8(3)
O3 N3 C7 C8 -145.6(4)
O2 N3 C7 C8 26.7(4)
C6 C7 C8 C9 -0.9(4)
N3 C7 C8 C9 177.6(3)
C7 C8 C9 C10 1.2(5)
C8 C9 C10 C11 -0.6(5)
C7 C6 C11 C10 0.8(4)
N2 C6 C11 C10 -179.2(3)
C9 C10 C11 C6 -0.5(5)
Cl2 C12 C13 C14 66.4(3)
C12 C13 C14 C15 177.0(3)
C16 N4 C15 O4 2.7(4)
C16 N4 C15 C14 -177.9(2)
C13 C14 C15 O4 0.0(4)
C13 C14 C15 N4 -179.4(2)
C17 N5 C16 N4 177.3(2)
C17 N5 C16 S2 -3.1(3)
C15 N4 C16 N5 -2.9(4)
C15 N4 C16 S2 177.4(2)
C16 N5 C17 C22 -110.9(3)
C16 N5 C17 C18 69.9(3)
C22 C17 C18 C19 1.0(4)
N5 C17 C18 C19 -179.8(2)
C22 C17 C18 N6 -178.5(2)
N5 C17 C18 N6 0.7(4)
O6 N6 C18 C19 -152.6(3)
O5 N6 C18 C19 28.9(4)
O6 N6 C18 C17 27.0(4)
O5 N6 C18 C17 -151.6(3)
C17 C18 C19 C20 -1.1(4)
N6 C18 C19 C20 178.4(3)
C18 C19 C20 C21 0.3(4)
C19 C20 C21 C22 0.7(5)
C20 C21 C22 C17 -0.8(4)
C18 C17 C22 C21 0.0(4)
N5 C17 C22 C21 -179.3(2)
